data_7126818
loop_
_publ_author_name
'Rowland, Casey A.'
'Lorzing, Gregory R.'
'Bhattacharjee, Rameswar'
'Caratzoulas, Stavros'
'Yap, Glenn P. A.'
'Bloch, Eric D.'

_publ_section_title
;
 Design and synthesis of aryl-functionalized carbazole-based porous
 coordination cages.
;
_journal_issue 65
_journal_name_full 'Chemical communications (Cambridge, England)'
_journal_page_first 9352
_journal_page_last 9355
_journal_paper_doi 10.1039/d0cc03910a
_journal_volume 56
_journal_year 2020
_chemical_formula_sum 'C242 H146 Mo12 N16 O54'
_chemical_formula_weight 5293.02
_space_group_crystal_system monoclinic
_space_group_IT_number 15
_space_group_name_Hall '-C 2yc'
_space_group_name_H-M_alt 'C 1 2/c 1'
_atom_sites_solution_hydrogens geom
_audit_creation_method SHELXL-2017/1
_audit_update_record
;
2019-07-17 deposited with the CCDC.	2020-07-03 downloaded from the CCDC.
;
_cell_angle_alpha 90
_cell_angle_beta 125.318(3)
_cell_angle_gamma 90
_cell_formula_units_Z 4
_cell_length_a 59.221(4)
_cell_length_b 23.4873(15)
_cell_length_c 41.898(2)
_cell_measurement_reflns_used 5971
_cell_measurement_temperature 200(2)
_cell_measurement_theta_max 51.26
_cell_measurement_theta_min 2.59
_cell_volume 47552(5)
_computing_cell_refinement 'Bruker SAINT'
_computing_data_collection 'Bruker APEX2'
_computing_data_reduction 'Bruker SAINT'
_computing_molecular_graphics 'Bruker SHELXTL'
_computing_publication_material 'Bruker SHELXTL'
_computing_structure_refinement 'SHELXL-2017/1 (Sheldrick, 2017)'
_computing_structure_solution 'SHELXT 2014/5 (Sheldrick, 2014)'
_diffrn_ambient_temperature 200(2)
_diffrn_detector_area_resol_mean 8.33
_diffrn_measured_fraction_theta_full 0.989
_diffrn_measured_fraction_theta_max 0.989
_diffrn_measurement_device_type 'Bruker AXS APEX diffractometer'
_diffrn_measurement_method '\f and \w scans'
_diffrn_radiation_type CuK\a
_diffrn_radiation_wavelength 1.54178
_diffrn_reflns_av_R_equivalents 0.1942
_diffrn_reflns_av_unetI/netI 0.1264
_diffrn_reflns_Laue_measured_fraction_full 0.989
_diffrn_reflns_Laue_measured_fraction_max 0.989
_diffrn_reflns_limit_h_max 53
_diffrn_reflns_limit_h_min -53
_diffrn_reflns_limit_k_max 21
_diffrn_reflns_limit_k_min -21
_diffrn_reflns_limit_l_max 38
_diffrn_reflns_limit_l_min -36
_diffrn_reflns_number 103460
_diffrn_reflns_point_group_measured_fraction_full 0.989
_diffrn_reflns_point_group_measured_fraction_max 0.989
_diffrn_reflns_theta_full 44.695
_diffrn_reflns_theta_max 44.695
_diffrn_reflns_theta_min 1.828
_exptl_absorpt_coefficient_mu 2.828
_exptl_absorpt_correction_T_max 0.7505
_exptl_absorpt_correction_T_min 0.4799
_exptl_absorpt_correction_type multi-scan
_exptl_absorpt_process_details 'APEX3 (Bruker, 2007)'
_exptl_crystal_colour orange
_exptl_crystal_density_diffrn 0.739
_exptl_crystal_description block
_exptl_crystal_F_000 10584
_refine_diff_density_max 1.721
_refine_diff_density_min -0.854
_refine_diff_density_rms 0.111
_refine_ls_extinction_method none
_refine_ls_goodness_of_fit_ref 1.000
_refine_ls_hydrogen_treatment constr
_refine_ls_matrix_type full
_refine_ls_number_parameters 1461
_refine_ls_number_reflns 18700
_refine_ls_number_restraints 2568
_refine_ls_restrained_S_all 0.949
_refine_ls_R_factor_all 0.1508
_refine_ls_R_factor_gt 0.0929
_refine_ls_shift/su_max 0.000
_refine_ls_shift/su_mean 0.000
_refine_ls_structure_factor_coef Fsqd
_refine_ls_weighting_details 'w=1/[\s^2^(Fo^2^)+(0.1558P)^2^+665.6382P] where P=(Fo^2^+2Fc^2^)/3'
_refine_ls_weighting_scheme calc
_refine_ls_wR_factor_gt 0.2457
_refine_ls_wR_factor_ref 0.3044
_reflns_Friedel_coverage 0.000
_reflns_number_gt 10264
_reflns_number_total 18700
_reflns_threshold_expression 'I > 2\s(I)'
_cod_data_source_file d0cc03910a2.cif
_cod_data_source_block eric160_a_sq
_cod_depositor_comments 'Adding full bibliography for 7126816--7126823.cif.'
_cod_original_cell_volume 47551(5)
_cod_original_sg_symbol_H-M 'C 2/c'
_cod_database_code 7126818
_shelx_shelxl_version_number 2017/1
_shelx_space_group_comment
; 
The symmetry employed for this shelxl refinement is uniquely defined 
by the following loop, which should always be used as a source of 
symmetry information in preference to the above space-group names. 
They are only intended as comments. 
;

loop_
_space_group_symop_operation_xyz
'x, y, z'
'-x, y, -z+1/2'
'x+1/2, y+1/2, z'
'-x+1/2, y+1/2, -z+1/2'
'-x, -y, -z'
'x, -y, z-1/2'
'-x+1/2, -y+1/2, -z'
'x+1/2, -y+1/2, z-1/2'

loop_
_atom_site_label
_atom_site_type_symbol
_atom_site_fract_x
_atom_site_fract_y
_atom_site_fract_z
_atom_site_U_iso_or_equiv
_atom_site_adp_type
_atom_site_occupancy
_atom_site_site_symmetry_order
_atom_site_calc_flag
_atom_site_refinement_flags_posn
_atom_site_refinement_flags_adp
_atom_site_refinement_flags_occupancy
_atom_site_disorder_assembly
_atom_site_disorder_group
Mo1 Mo 0.36466(3) 0.41091(6) 0.51564(4) 0.0586(5) Uani 1 1 d . . . . .
Mo2 Mo 0.39700(3) 0.45356(6) 0.51836(4) 0.0577(5) Uani 1 1 d . . . . .
Mo3 Mo 0.14947(3) 0.44598(6) 0.34263(4) 0.0562(5) Uani 1 1 d . . . . .
Mo4 Mo 0.12034(3) 0.50192(6) 0.29869(4) 0.0565(5) Uani 1 1 d . . . . .
Mo5 Mo 0.23626(3) 0.05583(6) 0.34822(4) 0.0592(5) Uani 1 1 d . . . . .
Mo6 Mo 0.23383(3) 0.00153(6) 0.30643(4) 0.0560(5) Uani 1 1 d . . . . .
O1 O 0.3349(2) 0.4655(4) 0.4705(3) 0.047(3) Uani 1 1 d . U . . .
O2 O 0.3687(2) 0.5094(4) 0.4736(3) 0.048(3) Uani 1 1 d . U . . .
O3 O 0.1818(2) 0.4899(4) 0.3461(3) 0.044(2) Uani 1 1 d . U . . .
O4 O 0.1516(3) 0.5470(4) 0.3001(3) 0.050(3) Uani 1 1 d . U . . .
O5 O 0.3593(2) 0.3545(4) 0.4724(3) 0.048(3) Uani 1 1 d . U . . .
O6 O 0.3930(2) 0.3997(4) 0.4748(3) 0.043(2) Uani 1 1 d . U . . .
O7 O 0.2687(2) 0.1042(4) 0.3535(3) 0.051(3) Uani 1 1 d . U . . .
O8 O 0.2657(2) 0.0477(4) 0.3091(3) 0.046(3) Uani 1 1 d . U . . .
O9 O 0.3925(3) 0.3529(4) 0.5592(3) 0.055(3) Uani 1 1 d . U . . .
O10 O 0.4267(2) 0.3968(4) 0.5622(3) 0.053(3) Uani 1 1 d . U . . .
O11 O 0.3819(2) 0.0991(4) 0.6581(3) 0.039(2) Uani 1 1 d . U . . .
O12 O 0.4118(2) 0.0414(4) 0.7034(3) 0.050(3) Uani 1 1 d . U . . .
O13 O 0.3674(2) 0.4650(4) 0.5580(3) 0.051(3) Uani 1 1 d . U . . .
O14 O 0.4013(2) 0.5097(4) 0.5611(3) 0.053(3) Uani 1 1 d . U . . .
O15 O 0.2960(2) 0.4881(4) 0.6543(3) 0.040(3) Uani 1 1 d . U . . .
O16 O 0.2987(2) 0.5454(4) 0.6982(3) 0.042(3) Uani 1 1 d . U . . .
O17 O 0.1473(2) 0.3913(4) 0.3011(3) 0.045(3) Uani 1 1 d . U . . .
O18 O 0.1172(2) 0.4499(4) 0.2548(3) 0.044(3) Uani 1 1 d . U . . .
O19 O 0.2081(2) 0.1140(4) 0.3050(3) 0.056(3) Uani 1 1 d . U . . .
O20 O 0.2051(2) 0.0568(4) 0.2609(3) 0.051(3) Uani 1 1 d . U . . .
O21 O 0.2653(2) 0.0021(4) 0.3945(3) 0.052(3) Uani 1 1 d . U . . .
O22 O 0.2621(2) -0.0549(4) 0.3502(3) 0.045(3) Uani 1 1 d . U . . .
O23 O 0.3469(2) 0.0030(4) 0.6132(3) 0.051(3) Uani 1 1 d . U . . .
O24 O 0.3771(2) -0.0564(4) 0.6589(3) 0.052(3) Uani 1 1 d . U . . .
O25 O 0.4354(3) 0.5028(5) 0.5234(4) 0.100(4) Uani 1 1 d . . . . .
O26 O 0.0831(3) 0.5577(4) 0.2424(4) 0.093(4) Uani 1 1 d . . . . .
O27 O 0.2332(3) -0.0622(4) 0.2617(3) 0.069(3) Uani 1 1 d . U . . .
N1 N 0.2646(4) 0.6355(6) 0.3318(5) 0.074(4) Uani 1 1 d . U . . .
N2 N 0.3595(3) 0.2196(6) 0.3430(4) 0.069(3) Uani 1 1 d . U . . .
N3 N 0.4895(5) 0.1885(11) 0.6762(8) 0.171(7) Uani 1 1 d . U . . .
N4 N 0.3877(4) 0.6536(6) 0.6780(5) 0.085(4) Uani 1 1 d . U . . .
N5 N 0.1315(4) 0.2659(6) 0.1571(5) 0.078(4) Uani 1 1 d . U . . .
N6 N 0.3461(4) -0.1902(6) 0.5067(5) 0.079(4) Uani 1 1 d . U . . .
N7 N 0.2244(4) -0.0619(7) 0.2037(5) 0.101(4) Uani 1 1 d . U . . .
N8 N 0.2145(4) -0.1390(8) 0.2252(5) 0.108(5) Uani 1 1 d . U . . .
C1 C 0.3434(4) 0.5031(7) 0.4574(5) 0.056(4) Uani 1 1 d . U . . .
C2 C 0.2960(4) 0.5327(7) 0.4081(5) 0.054(4) Uani 1 1 d . U . . .
H2 H 0.289761 0.504068 0.417281 0.064 Uiso 1 1 calc R U . . .
C3 C 0.3238(4) 0.5385(7) 0.4255(5) 0.055(4) Uani 1 1 d . U . . .
C4 C 0.3325(4) 0.5799(7) 0.4097(5) 0.064(4) Uani 1 1 d . U . . .
H4 H 0.351621 0.582908 0.420360 0.077 Uiso 1 1 calc R U . . .
C5 C 0.3141(4) 0.6157(7) 0.3797(5) 0.068(4) Uani 1 1 d . U . . .
H5 H 0.320646 0.644916 0.371337 0.082 Uiso 1 1 calc R U . . .
C6 C 0.2862(5) 0.6091(8) 0.3618(6) 0.068(4) Uani 1 1 d . U . . .
C7 C 0.2759(4) 0.5688(7) 0.3763(5) 0.058(4) Uani 1 1 d . U . . .
C8 C 0.2465(4) 0.5705(6) 0.3523(5) 0.055(4) Uani 1 1 d . U . . .
C9 C 0.2256(4) 0.5460(7) 0.3511(5) 0.059(4) Uani 1 1 d . U . . .
H9 H 0.229752 0.516735 0.369382 0.071 Uiso 1 1 calc R U . . .
C10 C 0.1991(4) 0.5610(7) 0.3253(5) 0.053(4) Uani 1 1 d . U . . .
C11 C 0.1921(4) 0.6027(7) 0.2979(5) 0.066(4) Uani 1 1 d . U . . .
H11 H 0.173214 0.612252 0.278967 0.079 Uiso 1 1 calc R U . . .
C12 C 0.2130(4) 0.6305(7) 0.2986(5) 0.066(4) Uani 1 1 d . U . . .
H12 H 0.208549 0.660752 0.280795 0.079 Uiso 1 1 calc R U . . .
C13 C 0.2397(4) 0.6148(7) 0.3243(5) 0.061(4) Uani 1 1 d . U . . .
C14 C 0.1767(4) 0.5320(8) 0.3251(6) 0.062(4) Uani 1 1 d . U . . .
C15 C 0.2662(4) 0.6772(8) 0.3080(6) 0.079(4) Uani 1 1 d . U . . .
C16 C 0.2563(5) 0.6652(9) 0.2704(6) 0.092(5) Uani 1 1 d . U . . .
H16A H 0.247399 0.629892 0.259070 0.110 Uiso 1 1 calc R U . . .
C17 C 0.2595(5) 0.7068(9) 0.2478(7) 0.099(6) Uani 1 1 d . U . . .
H17 H 0.251900 0.700264 0.220952 0.119 Uiso 1 1 calc R U . . .
C18 C 0.2728(5) 0.7526(10) 0.2647(7) 0.105(6) Uani 1 1 d . U . . .
H18 H 0.275735 0.778782 0.250145 0.126 Uiso 1 1 calc R U . . .
C19 C 0.2832(5) 0.7662(10) 0.3032(8) 0.116(6) Uani 1 1 d . U . . .
H19 H 0.291991 0.801888 0.313792 0.139 Uiso 1 1 calc R U . . .
C20 C 0.2807(5) 0.7272(8) 0.3261(7) 0.098(5) Uani 1 1 d . U . . .
H20 H 0.288492 0.734427 0.352878 0.117 Uiso 1 1 calc R U . . .
C21 C 0.3741(4) 0.3623(8) 0.4601(5) 0.059(4) Uani 1 1 d . U . . .
C22 C 0.3524(4) 0.2801(6) 0.4144(5) 0.057(4) Uani 1 1 d . U . . .
H22 H 0.342714 0.270463 0.425529 0.069 Uiso 1 1 calc R U . . .
C23 C 0.3696(4) 0.3257(7) 0.4281(5) 0.063(4) Uani 1 1 d . U . . .
C24 C 0.3858(4) 0.3336(7) 0.4149(5) 0.059(4) Uani 1 1 d . U . . .
H24 H 0.399450 0.362613 0.426946 0.071 Uiso 1 1 calc R U . . .
C25 C 0.3836(4) 0.3030(7) 0.3860(5) 0.069(4) Uani 1 1 d . U . . .
H25 H 0.394088 0.311962 0.376133 0.083 Uiso 1 1 calc R U . . .
C26 C 0.3654(4) 0.2585(7) 0.3718(5) 0.064(4) Uani 1 1 d . U . . .
C27 C 0.3488(4) 0.2475(7) 0.3843(5) 0.062(4) Uani 1 1 d . U . . .
C28 C 0.3317(4) 0.1959(7) 0.3620(5) 0.059(4) Uani 1 1 d . U . . .
C29 C 0.3115(4) 0.1668(6) 0.3610(5) 0.056(4) Uani 1 1 d . U . . .
H29 H 0.305898 0.177411 0.377375 0.067 Uiso 1 1 calc R U . . .
C30 C 0.2996(4) 0.1224(7) 0.3361(5) 0.065(4) Uani 1 1 d . U . . .
C31 C 0.3075(4) 0.1045(7) 0.3119(5) 0.063(4) Uani 1 1 d . U . . .
H31 H 0.299195 0.072254 0.295385 0.076 Uiso 1 1 calc R U . . .
C32 C 0.3275(4) 0.1350(7) 0.3130(5) 0.057(4) Uani 1 1 d . U . . .
H32 H 0.333817 0.123520 0.297645 0.069 Uiso 1 1 calc R U . . .
C33 C 0.3385(4) 0.1823(7) 0.3364(5) 0.063(4) Uani 1 1 d . U . . .
C34 C 0.2769(4) 0.0874(8) 0.3327(5) 0.068(4) Uani 1 1 d . U . . .
C35 C 0.3702(5) 0.2199(8) 0.3194(6) 0.079(4) Uani 1 1 d . U . . .
C36 C 0.3990(5) 0.2219(9) 0.3405(7) 0.094(5) Uani 1 1 d . U . . .
H36 H 0.410822 0.219078 0.368199 0.113 Uiso 1 1 calc R U . . .
C37 C 0.4093(6) 0.2286(10) 0.3170(8) 0.120(6) Uani 1 1 d . U . . .
H37 H 0.428618 0.232303 0.329504 0.144 Uiso 1 1 calc R U . . .
C38 C 0.3918(6) 0.2297(10) 0.2771(7) 0.105(6) Uani 1 1 d . U . . .
H38 H 0.399055 0.234389 0.262095 0.127 Uiso 1 1 calc R U . . .
C39 C 0.3658(6) 0.2244(9) 0.2602(7) 0.098(6) Uani 1 1 d . U . . .
H39 H 0.353814 0.221932 0.232453 0.118 Uiso 1 1 calc R U . . .
C40 C 0.3549(5) 0.2222(7) 0.2818(6) 0.080(5) Uani 1 1 d . U . . .
H40 H 0.335371 0.222380 0.268329 0.097 Uiso 1 1 calc R U . . .
C41 C 0.4176(5) 0.3562(8) 0.5727(6) 0.072(4) Uani 1 1 d . U . . .
C42 C 0.4279(5) 0.2731(8) 0.6146(6) 0.095(5) Uani 1 1 d . U . . .
H42 H 0.409127 0.272743 0.606173 0.114 Uiso 1 1 calc R U . . .
C43 C 0.4377(5) 0.3142(9) 0.6006(7) 0.096(5) Uani 1 1 d . U . . .
C44 C 0.4641(5) 0.3191(10) 0.6134(7) 0.108(6) Uani 1 1 d . U . . .
H44 H 0.469445 0.348843 0.603680 0.129 Uiso 1 1 calc R U . . .
C45 C 0.4843(6) 0.2802(12) 0.6414(8) 0.145(7) Uani 1 1 d . U . . .
H45 H 0.503316 0.282306 0.651127 0.174 Uiso 1 1 calc R U . . .
C46 C 0.4739(6) 0.2383(12) 0.6536(9) 0.147(7) Uani 1 1 d . U . . .
C47 C 0.4465(5) 0.2339(11) 0.6408(8) 0.119(6) Uani 1 1 d . U . . .
C48 C 0.4442(5) 0.1823(11) 0.6574(8) 0.118(6) Uani 1 1 d . U . . .
C49 C 0.4233(4) 0.1577(9) 0.6595(6) 0.086(5) Uani 1 1 d . U . . .
H49 H 0.405738 0.175382 0.647307 0.104 Uiso 1 1 calc R U . . .
C50 C 0.4290(5) 0.1092(10) 0.6790(7) 0.094(5) Uani 1 1 d . U . . .
C51 C 0.4528(5) 0.0854(11) 0.6989(8) 0.133(7) Uani 1 1 d . U . . .
H51 H 0.455370 0.050479 0.711992 0.159 Uiso 1 1 calc R U . . .
C52 C 0.4747(5) 0.1103(12) 0.7013(9) 0.155(8) Uani 1 1 d . U . . .
H52 H 0.493121 0.096749 0.718810 0.186 Uiso 1 1 calc R U . . .
C53 C 0.4687(6) 0.1548(12) 0.6777(9) 0.147(7) Uani 1 1 d . U . . .
C54 C 0.4065(4) 0.0820(8) 0.6818(6) 0.071(5) Uani 1 1 d . U . . .
C55 C 0.5278(6) 0.1645(15) 0.7061(10) 0.204(13) Uani 1 1 d . U . . .
C56 C 0.3851(4) 0.5028(8) 0.5711(5) 0.065(4) Uani 1 1 d . U . . .
C57 C 0.3720(4) 0.5356(7) 0.6144(5) 0.062(4) Uani 1 1 d . U . . .
H57 H 0.360457 0.502887 0.606042 0.075 Uiso 1 1 calc R U . . .
C58 C 0.3879(4) 0.5454(8) 0.6000(5) 0.068(4) Uani 1 1 d . U . . .
C59 C 0.4042(4) 0.5922(8) 0.6127(5) 0.076(4) Uani 1 1 d . U . . .
H59 H 0.414349 0.599182 0.602031 0.091 Uiso 1 1 calc R U . . .
C60 C 0.4071(4) 0.6303(8) 0.6396(5) 0.079(5) Uani 1 1 d . U . . .
H60 H 0.419777 0.661278 0.648958 0.095 Uiso 1 1 calc R U . . .
C61 C 0.3899(4) 0.6202(8) 0.6526(6) 0.078(4) Uani 1 1 d . U . . .
C62 C 0.3728(4) 0.5729(7) 0.6405(5) 0.065(4) Uani 1 1 d . U . . .
C63 C 0.3589(4) 0.5773(7) 0.6596(5) 0.062(4) Uani 1 1 d . U . . .
C64 C 0.3387(4) 0.5449(7) 0.6577(5) 0.062(4) Uani 1 1 d . U . . .
H64 H 0.331675 0.511242 0.642343 0.075 Uiso 1 1 calc R U . . .
C65 C 0.3288(4) 0.5637(7) 0.6797(5) 0.065(4) Uani 1 1 d . U . . .
C66 C 0.3379(4) 0.6116(8) 0.7014(5) 0.074(4) Uani 1 1 d . U . . .
H66 H 0.330088 0.622943 0.714927 0.088 Uiso 1 1 calc R U . . .
C67 C 0.3585(4) 0.6445(8) 0.7042(5) 0.078(4) Uani 1 1 d . U . . .
H67 H 0.366058 0.676896 0.720822 0.094 Uiso 1 1 calc R U . . .
C68 C 0.3676(4) 0.6270(8) 0.6810(5) 0.076(4) Uani 1 1 d . U . . .
C69 C 0.3065(4) 0.5291(7) 0.6776(5) 0.056(4) Uani 1 1 d . U . . .
C70 C 0.3993(6) 0.7081(10) 0.6928(7) 0.098(5) Uani 1 1 d . U . . .
C71 C 0.3820(6) 0.7543(8) 0.6837(6) 0.102(5) Uani 1 1 d . U . . .
H71 H 0.362450 0.749352 0.667478 0.122 Uiso 1 1 calc R U . . .
C72 C 0.3934(6) 0.8084(9) 0.6988(7) 0.104(6) Uani 1 1 d . U . . .
H72 H 0.381802 0.839930 0.694011 0.124 Uiso 1 1 calc R U . . .
C73 C 0.4202(7) 0.8145(12) 0.7195(8) 0.112(7) Uani 1 1 d . U . . .
H73 H 0.428194 0.851343 0.728077 0.135 Uiso 1 1 calc R U . . .
C74 C 0.4353(6) 0.7725(11) 0.7281(8) 0.129(7) Uani 1 1 d . U . . .
H74 H 0.454722 0.779017 0.744841 0.155 Uiso 1 1 calc R U . . .
C75 C 0.4264(6) 0.7138(10) 0.7150(7) 0.118(6) Uani 1 1 d . U . . .
H75 H 0.438821 0.683049 0.721869 0.142 Uiso 1 1 calc R U . . .
C76 C 0.1324(4) 0.4066(7) 0.2661(5) 0.058(4) Uani 1 1 d . U . . .
C77 C 0.1461(4) 0.3179(6) 0.2466(5) 0.060(4) Uani 1 1 d . U . . .
H77 H 0.156669 0.305320 0.272998 0.071 Uiso 1 1 calc R U . . .
C78 C 0.1314(4) 0.3713(7) 0.2359(5) 0.068(4) Uani 1 1 d . U . . .
C79 C 0.1176(4) 0.3907(8) 0.1977(5) 0.081(5) Uani 1 1 d . U . . .
H79 H 0.108255 0.426222 0.190940 0.097 Uiso 1 1 calc R U . . .
C80 C 0.1171(4) 0.3600(8) 0.1689(5) 0.078(5) Uani 1 1 d . U . . .
H80 H 0.108395 0.374519 0.143213 0.094 Uiso 1 1 calc R U . . .
C81 C 0.1302(4) 0.3050(7) 0.1799(5) 0.065(4) Uani 1 1 d . U . . .
C82 C 0.1445(4) 0.2853(7) 0.2180(5) 0.055(4) Uani 1 1 d . U . . .
C83 C 0.1564(4) 0.2319(7) 0.2193(5) 0.063(4) Uani 1 1 d . U . . .
C84 C 0.1728(4) 0.1913(7) 0.2480(5) 0.069(4) Uani 1 1 d . U . . .
H84 H 0.178960 0.197920 0.274301 0.083 Uiso 1 1 calc R U . . .
C85 C 0.1800(4) 0.1413(7) 0.2386(5) 0.060(4) Uani 1 1 d . U . . .
C86 C 0.1706(4) 0.1311(8) 0.1997(5) 0.065(4) Uani 1 1 d . U . . .
H86 H 0.176266 0.097390 0.193676 0.078 Uiso 1 1 calc R U . . .
C87 C 0.1537(4) 0.1679(7) 0.1707(5) 0.065(4) Uani 1 1 d . U . . .
H87 H 0.146017 0.157653 0.144381 0.079 Uiso 1 1 calc R U . . .
C88 C 0.1472(4) 0.2210(8) 0.1787(5) 0.070(4) Uani 1 1 d . U . . .
C89 C 0.1984(4) 0.1015(8) 0.2694(5) 0.063(4) Uani 1 1 d . U . . .
C90 C 0.1185(6) 0.2698(10) 0.1152(7) 0.103(5) Uani 1 1 d . U . . .
C91 C 0.0901(6) 0.2740(11) 0.0908(7) 0.128(6) Uani 1 1 d . U . . .
H91 H 0.079597 0.275832 0.101385 0.153 Uiso 1 1 calc R U . . .
C92 C 0.0769(6) 0.2756(12) 0.0506(8) 0.147(7) Uani 1 1 d . U . . .
H92 H 0.057306 0.278596 0.033974 0.176 Uiso 1 1 calc R U . . .
C93 C 0.0914(7) 0.2730(12) 0.0337(8) 0.139(7) Uani 1 1 d . U . . .
H93 H 0.082437 0.277458 0.006336 0.167 Uiso 1 1 calc R U . . .
C94 C 0.1190(6) 0.2638(11) 0.0584(7) 0.130(7) Uani 1 1 d . U . . .
H94 H 0.129215 0.259080 0.047598 0.156 Uiso 1 1 calc R U . . .
C95 C 0.1337(6) 0.2608(10) 0.1007(7) 0.123(6) Uani 1 1 d . U . . .
H95A H 0.152946 0.252990 0.117346 0.148 Uiso 1 1 calc R U . . .
C96 C 0.2716(4) -0.0405(8) 0.3857(6) 0.068(4) Uani 1 1 d . U . . .
C97 C 0.3038(4) -0.0690(7) 0.4566(5) 0.063(4) Uani 1 1 d . U . . .
H97 H 0.300097 -0.033958 0.463994 0.076 Uiso 1 1 calc R U . . .
C98 C 0.2914(4) -0.0827(7) 0.4170(5) 0.064(4) Uani 1 1 d . U . . .
C99 C 0.2979(4) -0.1353(7) 0.4085(6) 0.072(5) Uani 1 1 d . U . . .
H99 H 0.288417 -0.145429 0.381705 0.087 Uiso 1 1 calc R U . . .
C100 C 0.3164(4) -0.1727(8) 0.4353(6) 0.074(4) Uani 1 1 d . U . . .
H100 H 0.321612 -0.205982 0.428137 0.089 Uiso 1 1 calc R U . . .
C101 C 0.3274(4) -0.1598(8) 0.4737(6) 0.074(4) Uani 1 1 d . U . . .
C102 C 0.3218(4) -0.1087(7) 0.4844(5) 0.062(4) Uani 1 1 d . U . . .
C103 C 0.3379(4) -0.1049(7) 0.5280(5) 0.061(4) Uani 1 1 d . U . . .
C104 C 0.3410(4) -0.0697(7) 0.5557(5) 0.059(4) Uani 1 1 d . U . . .
H104 H 0.331476 -0.034329 0.547876 0.071 Uiso 1 1 calc R U . . .
C105 C 0.3571(4) -0.0827(7) 0.5936(5) 0.062(4) Uani 1 1 d . U . . .
C106 C 0.3716(4) -0.1334(7) 0.6056(5) 0.073(5) Uani 1 1 d . U . . .
H106 H 0.383138 -0.141852 0.632735 0.087 Uiso 1 1 calc R U . . .
C107 C 0.3699(4) -0.1720(7) 0.5799(6) 0.076(5) Uani 1 1 d . U . . .
H107 H 0.380394 -0.206184 0.588928 0.091 Uiso 1 1 calc R U . . .
C108 C 0.3524(4) -0.1597(7) 0.5399(6) 0.073(4) Uani 1 1 d . U . . .
C109 C 0.3609(4) -0.0426(8) 0.6244(6) 0.065(4) Uani 1 1 d . U . . .
C110 C 0.3564(6) -0.2457(8) 0.5090(6) 0.087(5) Uani 1 1 d . U . . .
C111 C 0.3378(6) -0.2895(9) 0.4885(6) 0.105(5) Uani 1 1 d . U . . .
H111 H 0.318409 -0.282775 0.473613 0.126 Uiso 1 1 calc R U . . .
C112 C 0.3478(7) -0.3427(11) 0.4900(8) 0.122(7) Uani 1 1 d . U . . .
H112 H 0.335420 -0.372810 0.474896 0.147 Uiso 1 1 calc R U . . .
C113 C 0.3737(7) -0.3516(11) 0.5118(8) 0.125(7) Uani 1 1 d . U . . .
H113 H 0.379844 -0.389845 0.514599 0.150 Uiso 1 1 calc R U . . .
C114 C 0.3939(6) -0.3099(10) 0.5318(7) 0.120(6) Uani 1 1 d . U . . .
H114 H 0.413012 -0.318716 0.545197 0.145 Uiso 1 1 calc R U . . .
C115 C 0.3851(6) -0.2541(8) 0.5315(6) 0.095(5) Uani 1 1 d . U . . .
H115 H 0.397861 -0.223973 0.545734 0.114 Uiso 1 1 calc R U . . .
C116 C 0.2237(5) -0.0868(9) 0.2325(7) 0.081(4) Uani 1 1 d . U . . .
C117 C 0.2119(6) -0.0915(11) 0.1653(7) 0.122(6) Uani 1 1 d . U . . .
H11A H 0.191934 -0.081957 0.147850 0.147 Uiso 1 1 calc R U . . .
H11B H 0.220799 -0.077442 0.152865 0.147 Uiso 1 1 calc R U . . .
C118 C 0.2148(6) -0.1498(11) 0.1695(8) 0.127(7) Uani 1 1 d . U . . .
H11D H 0.234729 -0.159877 0.184948 0.153 Uiso 1 1 calc R U . . .
H11E H 0.205542 -0.167850 0.143419 0.153 Uiso 1 1 calc R U . . .
C119 C 0.2029(6) -0.1703(11) 0.1888(8) 0.140(7) Uani 1 1 d . U . . .
H11F H 0.206886 -0.211402 0.194529 0.168 Uiso 1 1 calc R U . . .
H11G H 0.182584 -0.165182 0.171651 0.168 Uiso 1 1 calc R U . . .
C120 C 0.2341(5) -0.0003(9) 0.2091(7) 0.121(7) Uani 1 1 d . U . . .
H12A H 0.250620 0.001575 0.209096 0.181 Uiso 1 1 calc R U . . .
H12B H 0.238548 0.014113 0.234097 0.181 Uiso 1 1 calc R U . . .
H12C H 0.219379 0.022965 0.187684 0.181 Uiso 1 1 calc R U . . .
C121 C 0.2135(6) -0.1672(10) 0.2589(8) 0.138(8) Uani 1 1 d . U . . .
H12D H 0.218896 -0.207341 0.261785 0.208 Uiso 1 1 calc R U . . .
H12E H 0.194628 -0.164584 0.252010 0.208 Uiso 1 1 calc R U . . .
H12F H 0.226260 -0.147160 0.283572 0.208 Uiso 1 1 calc R U . . .

loop_
_atom_site_aniso_label
_atom_site_aniso_U_11
_atom_site_aniso_U_22
_atom_site_aniso_U_33
_atom_site_aniso_U_23
_atom_site_aniso_U_13
_atom_site_aniso_U_12
Mo1 0.0953(13) 0.0447(9) 0.0646(11) -0.0044(8) 0.0628(10) -0.0079(8)
Mo2 0.0905(13) 0.0481(9) 0.0627(11) -0.0048(8) 0.0605(10) -0.0090(8)
Mo3 0.0893(13) 0.0445(9) 0.0591(10) 0.0033(7) 0.0568(10) 0.0033(8)
Mo4 0.0888(12) 0.0459(9) 0.0594(10) 0.0036(7) 0.0569(10) 0.0042(8)
Mo5 0.1019(13) 0.0449(9) 0.0600(11) -0.0071(7) 0.0635(10) -0.0063(8)
Mo6 0.0942(13) 0.0438(9) 0.0554(10) -0.0063(7) 0.0580(10) -0.0058(8)
O1 0.068(7) 0.040(6) 0.048(6) 0.003(5) 0.041(6) -0.007(5)
O2 0.077(7) 0.037(6) 0.062(6) -0.005(5) 0.058(6) -0.012(6)
O3 0.078(7) 0.026(6) 0.045(6) 0.010(5) 0.046(6) 0.000(5)
O4 0.083(7) 0.035(6) 0.054(7) 0.007(5) 0.053(6) 0.003(6)
O5 0.058(7) 0.047(6) 0.046(6) -0.010(5) 0.035(6) -0.013(5)
O6 0.061(7) 0.049(6) 0.045(6) -0.011(5) 0.045(6) -0.016(5)
O7 0.087(7) 0.040(6) 0.051(7) -0.006(5) 0.055(6) -0.008(5)
O8 0.083(7) 0.033(6) 0.045(6) -0.002(5) 0.049(6) -0.016(5)
O9 0.076(8) 0.058(7) 0.057(7) 0.014(5) 0.053(7) 0.006(6)
O10 0.082(7) 0.046(6) 0.052(6) 0.008(5) 0.050(6) -0.008(5)
O11 0.053(7) 0.038(6) 0.033(6) 0.008(5) 0.029(6) -0.007(5)
O12 0.055(7) 0.045(7) 0.053(7) 0.020(5) 0.033(6) 0.005(5)
O13 0.077(8) 0.052(7) 0.043(6) -0.015(5) 0.045(6) -0.024(6)
O14 0.077(8) 0.052(6) 0.064(6) -0.012(5) 0.060(6) -0.014(5)
O15 0.080(7) 0.032(6) 0.037(6) 0.004(5) 0.050(6) -0.005(5)
O16 0.073(7) 0.036(6) 0.033(6) 0.007(5) 0.039(6) 0.007(5)
O17 0.073(7) 0.040(6) 0.038(6) -0.004(5) 0.041(6) -0.003(5)
O18 0.065(7) 0.046(6) 0.029(6) 0.000(5) 0.032(5) 0.003(5)
O19 0.096(8) 0.040(6) 0.059(7) -0.004(5) 0.060(6) -0.001(5)
O20 0.095(7) 0.039(6) 0.039(6) -0.001(5) 0.050(6) 0.009(5)
O21 0.089(8) 0.041(6) 0.041(6) 0.001(5) 0.046(6) -0.005(6)
O22 0.074(7) 0.035(6) 0.051(6) 0.000(5) 0.052(6) -0.004(5)
O23 0.082(8) 0.056(7) 0.034(6) 0.001(5) 0.044(6) 0.003(6)
O24 0.088(8) 0.048(6) 0.053(7) 0.004(5) 0.060(7) 0.005(6)
O25 0.150(11) 0.069(8) 0.119(11) -0.015(7) 0.101(10) -0.014(8)
O26 0.133(11) 0.041(7) 0.165(13) 0.018(7) 0.120(10) 0.025(7)
O27 0.132(10) 0.041(7) 0.068(7) -0.018(6) 0.077(8) -0.020(6)
N1 0.100(8) 0.062(8) 0.078(8) 0.005(6) 0.063(7) -0.005(7)
N2 0.116(9) 0.058(8) 0.069(7) -0.005(6) 0.073(7) -0.006(7)
N3 0.126(10) 0.183(14) 0.205(14) 0.101(11) 0.096(11) 0.017(10)
N4 0.137(10) 0.061(8) 0.105(9) -0.026(7) 0.097(8) -0.022(7)
N5 0.120(9) 0.071(8) 0.071(7) -0.009(7) 0.070(7) 0.008(7)
N6 0.142(10) 0.047(7) 0.078(7) -0.003(6) 0.081(7) 0.003(7)
N7 0.156(11) 0.100(10) 0.083(9) -0.013(8) 0.090(9) 0.005(9)
N8 0.152(12) 0.079(10) 0.116(11) -0.046(8) 0.091(9) -0.032(9)
C1 0.088(8) 0.038(8) 0.060(8) -0.014(6) 0.052(7) -0.019(8)
C2 0.089(9) 0.044(9) 0.054(9) -0.010(7) 0.056(8) -0.012(8)
C3 0.085(8) 0.040(8) 0.067(8) -0.003(6) 0.060(7) -0.008(8)
C4 0.089(9) 0.053(10) 0.077(10) -0.005(7) 0.063(8) -0.009(8)
C5 0.098(10) 0.062(10) 0.076(10) 0.000(7) 0.069(9) -0.015(9)
C6 0.093(8) 0.058(9) 0.078(9) -0.002(7) 0.064(8) -0.008(8)
C7 0.088(8) 0.053(9) 0.066(9) -0.002(6) 0.063(7) 0.000(7)
C8 0.080(8) 0.033(8) 0.070(9) 0.001(7) 0.054(7) 0.001(7)
C9 0.088(9) 0.047(9) 0.059(9) -0.003(7) 0.053(8) -0.002(8)
C10 0.080(8) 0.039(8) 0.062(9) 0.003(7) 0.053(7) 0.001(7)
C11 0.085(9) 0.055(10) 0.073(10) 0.011(8) 0.054(8) 0.006(8)
C12 0.095(10) 0.053(9) 0.065(10) 0.012(7) 0.055(8) 0.005(9)
C13 0.088(8) 0.043(8) 0.071(9) -0.003(7) 0.056(7) 0.004(8)
C14 0.088(8) 0.045(9) 0.057(9) 0.010(7) 0.045(8) 0.010(8)
C15 0.115(11) 0.071(9) 0.090(9) 0.004(8) 0.082(9) -0.007(8)
C16 0.137(13) 0.082(11) 0.099(10) 0.009(9) 0.093(10) -0.006(9)
C17 0.151(14) 0.082(12) 0.105(11) 0.024(10) 0.097(11) -0.006(11)
C18 0.150(14) 0.089(12) 0.123(12) 0.024(11) 0.106(12) -0.006(11)
C19 0.158(14) 0.085(11) 0.128(13) 0.019(11) 0.097(12) -0.015(10)
C20 0.152(13) 0.071(11) 0.103(11) 0.005(9) 0.093(10) -0.006(10)
C21 0.069(9) 0.064(9) 0.065(8) -0.014(7) 0.050(7) -0.019(7)
C22 0.098(10) 0.036(8) 0.074(9) -0.008(7) 0.070(8) -0.009(7)
C23 0.095(10) 0.055(9) 0.066(8) -0.011(6) 0.063(7) -0.019(7)
C24 0.087(10) 0.053(9) 0.068(9) -0.002(7) 0.064(8) -0.011(8)
C25 0.104(11) 0.069(10) 0.071(10) -0.006(8) 0.072(9) -0.012(8)
C26 0.108(10) 0.048(8) 0.072(9) -0.008(7) 0.073(8) -0.008(7)
C27 0.109(10) 0.039(8) 0.066(8) -0.001(6) 0.068(8) -0.001(7)
C28 0.103(9) 0.039(8) 0.066(8) -0.007(6) 0.067(7) 0.001(7)
C29 0.102(10) 0.036(9) 0.065(9) 0.000(7) 0.068(8) 0.006(7)
C30 0.098(9) 0.049(8) 0.076(9) -0.007(7) 0.066(8) -0.004(7)
C31 0.106(11) 0.037(9) 0.065(9) -0.010(7) 0.060(8) -0.005(8)
C32 0.104(11) 0.040(9) 0.063(9) -0.005(7) 0.068(8) 0.007(8)
C33 0.106(10) 0.044(8) 0.065(8) -0.009(6) 0.065(7) 0.002(7)
C34 0.099(9) 0.060(9) 0.058(9) -0.011(7) 0.053(7) 0.001(7)
C35 0.118(11) 0.073(9) 0.077(9) -0.010(9) 0.073(9) -0.012(9)
C36 0.127(11) 0.109(12) 0.091(10) 0.000(10) 0.089(10) -0.015(11)
C37 0.136(13) 0.149(13) 0.116(12) 0.002(12) 0.097(11) -0.008(12)
C38 0.136(14) 0.136(13) 0.101(12) -0.008(11) 0.101(13) -0.013(13)
C39 0.144(14) 0.103(12) 0.091(11) -0.004(10) 0.092(11) -0.018(12)
C40 0.131(12) 0.075(10) 0.086(10) -0.005(9) 0.091(10) -0.008(10)
C41 0.095(9) 0.070(9) 0.078(9) 0.014(7) 0.066(8) 0.004(9)
C42 0.112(11) 0.083(11) 0.120(12) 0.031(9) 0.084(10) 0.004(9)
C43 0.106(10) 0.095(10) 0.105(11) 0.039(8) 0.071(9) 0.012(9)
C44 0.096(11) 0.122(13) 0.138(13) 0.052(10) 0.086(11) 0.014(10)
C45 0.105(11) 0.156(14) 0.183(15) 0.069(12) 0.087(11) 0.012(11)
C46 0.117(11) 0.162(13) 0.178(13) 0.088(10) 0.094(10) 0.012(10)
C47 0.106(10) 0.129(12) 0.147(12) 0.062(9) 0.088(10) 0.014(9)
C48 0.098(10) 0.127(11) 0.140(12) 0.072(9) 0.074(10) 0.024(9)
C49 0.085(10) 0.097(11) 0.090(11) 0.048(9) 0.058(9) 0.021(9)
C50 0.076(9) 0.108(11) 0.104(11) 0.056(9) 0.055(9) 0.017(9)
C51 0.086(11) 0.141(14) 0.164(14) 0.094(11) 0.067(11) 0.026(10)
C52 0.088(11) 0.171(15) 0.197(15) 0.110(12) 0.077(12) 0.042(11)
C53 0.105(10) 0.155(13) 0.181(13) 0.103(10) 0.084(10) 0.022(10)
C54 0.073(9) 0.060(9) 0.074(10) 0.020(8) 0.040(8) 0.012(8)
C55 0.135(16) 0.26(3) 0.23(3) 0.12(2) 0.108(19) -0.042(17)
C56 0.083(10) 0.070(9) 0.067(8) -0.017(7) 0.057(7) -0.014(8)
C57 0.086(10) 0.065(9) 0.064(9) -0.016(7) 0.059(8) -0.016(8)
C58 0.092(10) 0.069(9) 0.065(9) -0.021(7) 0.057(7) -0.024(8)
C59 0.106(11) 0.069(10) 0.085(10) -0.020(8) 0.074(9) -0.027(9)
C60 0.118(11) 0.071(10) 0.086(10) -0.026(8) 0.081(9) -0.028(9)
C61 0.116(10) 0.069(9) 0.086(9) -0.019(7) 0.079(8) -0.020(8)
C62 0.099(10) 0.056(9) 0.053(8) -0.010(7) 0.052(7) -0.019(7)
C63 0.106(10) 0.049(8) 0.055(8) -0.010(7) 0.061(7) -0.009(7)
C64 0.113(11) 0.031(8) 0.064(9) -0.003(7) 0.064(8) -0.005(8)
C65 0.100(10) 0.058(9) 0.063(9) -0.010(7) 0.061(7) -0.009(7)
C66 0.115(12) 0.059(10) 0.078(10) -0.015(8) 0.075(9) -0.014(8)
C67 0.131(12) 0.064(10) 0.080(10) -0.024(8) 0.084(9) -0.020(8)
C68 0.125(10) 0.057(9) 0.078(9) -0.012(7) 0.077(8) -0.016(8)
C69 0.097(9) 0.045(8) 0.043(8) -0.005(7) 0.049(7) 0.006(7)
C70 0.158(13) 0.069(9) 0.117(11) -0.031(9) 0.108(10) -0.019(9)
C71 0.185(14) 0.057(10) 0.115(12) -0.003(10) 0.116(11) -0.018(10)
C72 0.193(16) 0.059(10) 0.113(13) -0.007(10) 0.120(13) -0.015(13)
C73 0.175(17) 0.078(11) 0.130(14) -0.018(11) 0.115(13) -0.026(13)
C74 0.165(15) 0.099(13) 0.146(14) -0.025(13) 0.104(13) -0.037(12)
C75 0.160(13) 0.088(11) 0.132(14) -0.043(11) 0.100(12) -0.025(11)
C76 0.092(10) 0.042(8) 0.043(7) -0.001(7) 0.040(8) -0.004(7)
C77 0.093(10) 0.039(8) 0.061(8) -0.003(7) 0.052(8) -0.007(8)
C78 0.110(10) 0.053(8) 0.055(7) 0.000(7) 0.056(8) 0.012(8)
C79 0.115(12) 0.073(10) 0.063(9) 0.003(8) 0.056(9) 0.028(9)
C80 0.125(12) 0.077(10) 0.059(8) 0.009(8) 0.069(9) 0.030(9)
C81 0.112(10) 0.057(8) 0.068(8) 0.007(7) 0.075(8) 0.006(7)
C82 0.094(9) 0.039(8) 0.060(8) -0.002(6) 0.061(7) -0.002(7)
C83 0.088(10) 0.059(8) 0.066(8) -0.009(6) 0.059(7) -0.005(7)
C84 0.102(11) 0.056(9) 0.070(9) 0.001(7) 0.062(8) 0.000(8)
C85 0.092(10) 0.056(8) 0.058(7) -0.001(7) 0.058(7) 0.005(7)
C86 0.088(11) 0.071(10) 0.061(9) -0.004(7) 0.057(9) -0.006(8)
C87 0.098(11) 0.070(10) 0.057(8) -0.013(7) 0.061(8) -0.001(8)
C88 0.099(10) 0.067(9) 0.066(8) -0.018(7) 0.060(8) -0.006(8)
C89 0.103(9) 0.059(9) 0.058(7) -0.007(7) 0.065(7) -0.001(7)
C90 0.137(12) 0.125(11) 0.081(9) -0.005(9) 0.083(9) 0.010(11)
C91 0.150(13) 0.166(14) 0.077(10) -0.003(12) 0.072(10) 0.019(13)
C92 0.160(14) 0.187(15) 0.090(12) -0.002(13) 0.070(11) 0.031(14)
C93 0.174(16) 0.178(15) 0.085(12) -0.009(12) 0.085(11) 0.036(15)
C94 0.172(15) 0.170(15) 0.086(12) -0.003(12) 0.096(12) 0.026(14)
C95 0.162(13) 0.152(14) 0.092(11) -0.007(11) 0.094(10) 0.018(12)
C96 0.097(10) 0.063(9) 0.058(7) -0.018(7) 0.053(7) -0.007(7)
C97 0.102(11) 0.056(9) 0.065(8) -0.001(7) 0.067(8) -0.002(8)
C98 0.103(10) 0.053(8) 0.057(7) -0.008(7) 0.059(7) -0.008(7)
C99 0.125(12) 0.051(9) 0.065(9) -0.008(7) 0.068(9) 0.000(8)
C100 0.128(12) 0.061(10) 0.073(9) -0.004(8) 0.080(9) 0.009(8)
C101 0.121(11) 0.057(9) 0.072(7) 0.002(7) 0.072(8) 0.013(8)
C102 0.108(10) 0.052(8) 0.063(7) 0.002(6) 0.071(7) 0.004(7)
C103 0.101(10) 0.048(8) 0.070(7) 0.001(6) 0.070(7) 0.004(7)
C104 0.105(11) 0.037(8) 0.070(8) 0.000(7) 0.070(8) 0.008(8)
C105 0.112(10) 0.044(8) 0.061(7) 0.007(7) 0.067(8) 0.005(8)
C106 0.118(12) 0.056(9) 0.068(9) 0.000(7) 0.067(9) 0.008(9)
C107 0.112(12) 0.051(9) 0.079(9) -0.002(8) 0.063(9) 0.007(8)
C108 0.118(10) 0.051(8) 0.076(7) -0.001(7) 0.071(8) 0.004(8)
C109 0.105(10) 0.049(9) 0.063(8) 0.012(8) 0.062(8) 0.006(8)
C110 0.176(13) 0.041(8) 0.087(10) 0.005(7) 0.100(10) 0.008(9)
C111 0.194(14) 0.065(10) 0.104(12) 0.001(10) 0.113(11) -0.002(11)
C112 0.216(17) 0.060(10) 0.114(14) 0.000(11) 0.109(13) 0.005(13)
C113 0.218(18) 0.066(11) 0.115(15) -0.003(11) 0.110(14) 0.012(13)
C114 0.199(15) 0.075(12) 0.113(13) 0.023(11) 0.105(12) 0.023(11)
C115 0.184(14) 0.049(9) 0.093(12) 0.006(9) 0.105(11) 0.019(10)
C116 0.132(11) 0.063(9) 0.096(9) -0.023(8) 0.094(9) -0.010(9)
C117 0.163(14) 0.140(13) 0.100(11) -0.020(11) 0.096(11) 0.001(12)
C118 0.153(14) 0.140(14) 0.127(12) -0.063(12) 0.103(11) -0.025(13)
C119 0.153(14) 0.126(13) 0.143(13) -0.056(10) 0.086(12) -0.051(12)
C120 0.19(2) 0.094(14) 0.154(18) 0.017(12) 0.140(17) -0.007(14)
C121 0.17(2) 0.123(17) 0.186(19) -0.012(15) 0.141(18) -0.043(16)

loop_
_atom_type_symbol
_atom_type_description
_atom_type_scat_dispersion_real
_atom_type_scat_dispersion_imag
_atom_type_scat_source
C C 0.0181 0.0091 'International Tables Vol C Tables 4.2.6.8 and 6.1.1.4'
Mo Mo -0.0483 2.7339 'International Tables Vol C Tables 4.2.6.8 and 6.1.1.4'
N N 0.0311 0.0180 'International Tables Vol C Tables 4.2.6.8 and 6.1.1.4'
O O 0.0492 0.0322 'International Tables Vol C Tables 4.2.6.8 and 6.1.1.4'
H H 0.0000 0.0000 'International Tables Vol C Tables 4.2.6.8 and 6.1.1.4'

loop_
_geom_angle_atom_site_label_1
_geom_angle_atom_site_label_2
_geom_angle_atom_site_label_3
_geom_angle
_geom_angle_site_symmetry_1
_geom_angle_site_symmetry_3
_geom_angle_publ_flag
O9 Mo1 Mo2 91.7(3) . . ?
O9 Mo1 O13 91.1(4) . . ?
Mo2 Mo1 O13 92.4(3) . . ?
O9 Mo1 O5 89.5(4) . . ?
Mo2 Mo1 O5 91.5(3) . . ?
O13 Mo1 O5 176.0(4) . . ?
O9 Mo1 O1 176.6(4) . . ?
Mo2 Mo1 O1 91.3(3) . . ?
O13 Mo1 O1 90.3(4) . . ?
O5 Mo1 O1 88.8(4) . . ?
O2 Mo2 Mo1 91.0(3) . . ?
O2 Mo2 O14 90.6(4) . . ?
Mo1 Mo2 O14 90.2(3) . . ?
O2 Mo2 O6 88.2(4) . . ?
Mo1 Mo2 O6 91.3(3) . . ?
O14 Mo2 O6 178.0(4) . . ?
O2 Mo2 O10 176.9(4) . . ?
Mo1 Mo2 O10 91.2(3) . . ?
O14 Mo2 O10 91.5(4) . . ?
O6 Mo2 O10 89.7(4) . . ?
O2 Mo2 O25 90.2(4) . . ?
Mo1 Mo2 O25 178.5(4) . . ?
O14 Mo2 O25 88.9(4) . . ?
O6 Mo2 O25 89.6(4) . . ?
O10 Mo2 O25 87.6(4) . . ?
Mo4 Mo3 O3 90.4(3) . . ?
Mo4 Mo3 O17 91.8(3) . . ?
O3 Mo3 O17 88.5(4) . . ?
Mo4 Mo3 O23 91.7(3) . 7_556 ?
O3 Mo3 O23 91.9(4) . 7_556 ?
O17 Mo3 O23 176.5(4) . 7_556 ?
Mo4 Mo3 O11 91.8(3) . 7_556 ?
O3 Mo3 O11 177.5(4) . 7_556 ?
O17 Mo3 O11 92.8(4) . 7_556 ?
O23 Mo3 O11 86.6(4) 7_556 7_556 ?
Mo3 Mo4 O4 91.5(3) . . ?
Mo3 Mo4 O12 89.9(3) . 7_556 ?
O4 Mo4 O12 178.5(4) . 7_556 ?
Mo3 Mo4 O24 91.0(3) . 7_556 ?
O4 Mo4 O24 92.2(4) . 7_556 ?
O12 Mo4 O24 87.2(4) 7_556 7_556 ?
Mo3 Mo4 O18 90.9(3) . . ?
O4 Mo4 O18 87.0(4) . . ?
O12 Mo4 O18 93.5(4) 7_556 . ?
O24 Mo4 O18 177.9(4) 7_556 . ?
Mo3 Mo4 O26 173.3(3) . . ?
O4 Mo4 O26 92.6(4) . . ?
O12 Mo4 O26 86.0(4) 7_556 . ?
O24 Mo4 O26 94.1(4) 7_556 . ?
O18 Mo4 O26 84.0(4) . . ?
Mo6 Mo5 O19 92.2(3) . . ?
Mo6 Mo5 O21 91.7(3) . . ?
O19 Mo5 O21 175.9(4) . . ?
Mo6 Mo5 O15 92.2(3) . 7_556 ?
O19 Mo5 O15 91.8(4) . 7_556 ?
O21 Mo5 O15 89.3(4) . 7_556 ?
Mo6 Mo5 O7 91.9(3) . . ?
O19 Mo5 O7 87.7(4) . . ?
O21 Mo5 O7 91.0(4) . . ?
O15 Mo5 O7 175.9(4) 7_556 . ?
O22 Mo6 Mo5 91.1(3) . . ?
O22 Mo6 O20 178.2(4) . . ?
Mo5 Mo6 O20 90.6(3) . . ?
O22 Mo6 O8 92.3(4) . . ?
Mo5 Mo6 O8 90.9(3) . . ?
O20 Mo6 O8 87.7(4) . . ?
O22 Mo6 O16 88.6(4) . 7_556 ?
Mo5 Mo6 O16 90.8(3) . 7_556 ?
O20 Mo6 O16 91.3(4) . 7_556 ?
O8 Mo6 O16 178.1(4) . 7_556 ?
O22 Mo6 O27 86.1(4) . . ?
Mo5 Mo6 O27 177.1(3) . . ?
O20 Mo6 O27 92.2(4) . . ?
O8 Mo6 O27 88.3(4) . . ?
O16 Mo6 O27 90.0(4) 7_556 . ?
C1 O1 Mo1 117.9(12) . . ?
C1 O2 Mo2 120.0(11) . . ?
C14 O3 Mo3 120.3(12) . . ?
C14 O4 Mo4 118.2(11) . . ?
C21 O5 Mo1 117.6(10) . . ?
C21 O6 Mo2 117.4(10) . . ?
C34 O7 Mo5 116.0(11) . . ?
C34 O8 Mo6 118.5(11) . . ?
C41 O9 Mo1 118.9(11) . . ?
C41 O10 Mo2 117.2(12) . . ?
C54 O11 Mo3 117.1(11) . 7_556 ?
C54 O12 Mo4 120.4(12) . 7_556 ?
C56 O13 Mo1 116.3(10) . . ?
C56 O14 Mo2 117.2(11) . . ?
C69 O15 Mo5 116.1(10) . 7_556 ?
C69 O16 Mo6 117.0(11) . 7_556 ?
C76 O17 Mo3 117.2(10) . . ?
C76 O18 Mo4 116.9(10) . . ?
C89 O19 Mo5 116.7(10) . . ?
C89 O20 Mo6 118.9(11) . . ?
C96 O21 Mo5 116.7(12) . . ?
C96 O22 Mo6 116.0(11) . . ?
C109 O23 Mo3 116.3(11) . 7_556 ?
C109 O24 Mo4 117.0(11) . 7_556 ?
C116 O27 Mo6 156.5(14) . . ?
C6 N1 C13 111.3(16) . . ?
C6 N1 C15 124.5(18) . . ?
C13 N1 C15 124.1(17) . . ?
C26 N2 C33 109.5(13) . . ?
C26 N2 C35 126.7(15) . . ?
C33 N2 C35 123.5(15) . . ?
C46 N3 C53 103(2) . . ?
C46 N3 C55 136.2(19) . . ?
C53 N3 C55 120.4(18) . . ?
C61 N4 C68 106.1(15) . . ?
C61 N4 C70 127.4(16) . . ?
C68 N4 C70 125.7(16) . . ?
C88 N5 C81 110.5(15) . . ?
C88 N5 C90 122.6(15) . . ?
C81 N5 C90 126.8(17) . . ?
C101 N6 C108 109.2(15) . . ?
C101 N6 C110 127.9(16) . . ?
C108 N6 C110 122.7(16) . . ?
C116 N7 C117 120.2(19) . . ?
C116 N7 C120 118.4(16) . . ?
C117 N7 C120 120.7(18) . . ?
C116 N8 C119 127(2) . . ?
C116 N8 C121 114.1(17) . . ?
C119 N8 C121 118.7(18) . . ?
O2 C1 O1 119.5(17) . . ?
O2 C1 C3 120.8(17) . . ?
O1 C1 C3 119.7(18) . . ?
C3 C2 C7 121.9(16) . . ?
C3 C2 H2 119.0 . . ?
C7 C2 H2 119.0 . . ?
C2 C3 C1 121.1(16) . . ?
C2 C3 C4 117.7(17) . . ?
C1 C3 C4 121.2(18) . . ?
C5 C4 C3 122.2(18) . . ?
C5 C4 H4 118.9 . . ?
C3 C4 H4 118.9 . . ?
C6 C5 C4 119.9(17) . . ?
C6 C5 H5 120.1 . . ?
C4 C5 H5 120.1 . . ?
N1 C6 C5 131.6(18) . . ?
N1 C6 C7 107.5(18) . . ?
C5 C6 C7 120.9(19) . . ?
C8 C7 C6 109.1(17) . . ?
C8 C7 C2 133.6(16) . . ?
C6 C7 C2 117.0(18) . . ?
C9 C8 C7 137.8(17) . . ?
C9 C8 C13 117.5(18) . . ?
C7 C8 C13 104.4(16) . . ?
C10 C9 C8 122.8(18) . . ?
C10 C9 H9 118.6 . . ?
C8 C9 H9 118.6 . . ?
C9 C10 C11 120.7(17) . . ?
C9 C10 C14 120.5(17) . . ?
C11 C10 C14 118.7(18) . . ?
C10 C11 C12 118.7(18) . . ?
C10 C11 H11 120.7 . . ?
C12 C11 H11 120.7 . . ?
C13 C12 C11 120.5(18) . . ?
C13 C12 H12 119.7 . . ?
C11 C12 H12 119.7 . . ?
C12 C13 N1 132.7(18) . . ?
C12 C13 C8 119.6(18) . . ?
N1 C13 C8 107.6(17) . . ?
O3 C14 O4 119.5(18) . . ?
O3 C14 C10 120.8(18) . . ?
O4 C14 C10 119.3(17) . . ?
C16 C15 C20 121.8(18) . . ?
C16 C15 N1 120.4(18) . . ?
C20 C15 N1 117.4(18) . . ?
C15 C16 C17 119(2) . . ?
C15 C16 H16A 120.4 . . ?
C17 C16 H16A 120.4 . . ?
C18 C17 C16 118(2) . . ?
C18 C17 H17 120.8 . . ?
C16 C17 H17 120.8 . . ?
C17 C18 C19 124(2) . . ?
C17 C18 H18 118.1 . . ?
C19 C18 H18 118.1 . . ?
C18 C19 C20 120(2) . . ?
C18 C19 H19 120.2 . . ?
C20 C19 H19 120.2 . . ?
C15 C20 C19 117(2) . . ?
C15 C20 H20 121.5 . . ?
C19 C20 H20 121.5 . . ?
O5 C21 O6 121.9(15) . . ?
O5 C21 C23 119.0(16) . . ?
O6 C21 C23 119.1(16) . . ?
C23 C22 C27 120.1(15) . . ?
C23 C22 H22 120.0 . . ?
C27 C22 H22 120.0 . . ?
C22 C23 C24 117.9(15) . . ?
C22 C23 C21 122.5(15) . . ?
C24 C23 C21 119.1(16) . . ?
C25 C24 C23 124.4(17) . . ?
C25 C24 H24 117.8 . . ?
C23 C24 H24 117.8 . . ?
C24 C25 C26 116.4(16) . . ?
C24 C25 H25 121.8 . . ?
C26 C25 H25 121.8 . . ?
C25 C26 C27 122.0(16) . . ?
C25 C26 N2 128.7(16) . . ?
C27 C26 N2 109.3(16) . . ?
C26 C27 C22 118.6(16) . . ?
C26 C27 C28 106.6(14) . . ?
C22 C27 C28 134.5(16) . . ?
C29 C28 C33 120.4(16) . . ?
C29 C28 C27 133.5(15) . . ?
C33 C28 C27 105.8(15) . . ?
C30 C29 C28 118.0(15) . . ?
C30 C29 H29 121.0 . . ?
C28 C29 H29 121.0 . . ?
C29 C30 C31 123.0(17) . . ?
C29 C30 C34 122.2(16) . . ?
C31 C30 C34 114.7(16) . . ?
C32 C31 C30 117.8(16) . . ?
C32 C31 H31 121.1 . . ?
C30 C31 H31 121.1 . . ?
C31 C32 C33 119.6(15) . . ?
C31 C32 H32 120.2 . . ?
C33 C32 H32 120.2 . . ?
C32 C33 C28 120.7(17) . . ?
C32 C33 N2 130.1(15) . . ?
C28 C33 N2 108.8(15) . . ?
O8 C34 O7 122.4(18) . . ?
O8 C34 C30 121.6(16) . . ?
O7 C34 C30 115.7(16) . . ?
C40 C35 C36 121(2) . . ?
C40 C35 N2 124(2) . . ?
C36 C35 N2 115.1(19) . . ?
C35 C36 C37 115(2) . . ?
C35 C36 H36 122.7 . . ?
C37 C36 H36 122.7 . . ?
C38 C37 C36 121(2) . . ?
C38 C37 H37 119.3 . . ?
C36 C37 H37 119.3 . . ?
C39 C38 C37 120(2) . . ?
C39 C38 H38 120.2 . . ?
C37 C38 H38 120.2 . . ?
C38 C39 C40 121(2) . . ?
C38 C39 H39 119.7 . . ?
C40 C39 H39 119.7 . . ?
C35 C40 C39 123(2) . . ?
C35 C40 H40 118.7 . . ?
C39 C40 H40 118.7 . . ?
O9 C41 O10 120.9(18) . . ?
O9 C41 C43 121.8(18) . . ?
O10 C41 C43 117(2) . . ?
C47 C42 C43 117(2) . . ?
C47 C42 H42 121.5 . . ?
C43 C42 H42 121.5 . . ?
C44 C43 C42 124(2) . . ?
C44 C43 C41 119(2) . . ?
C42 C43 C41 117(2) . . ?
C43 C44 C45 121(2) . . ?
C43 C44 H44 119.7 . . ?
C45 C44 H44 119.7 . . ?
C46 C45 C44 114(2) . . ?
C46 C45 H45 122.8 . . ?
C44 C45 H45 122.8 . . ?
C47 C46 C45 125(2) . . ?
C47 C46 N3 111(2) . . ?
C45 C46 N3 124(2) . . ?
C42 C47 C46 119(2) . . ?
C42 C47 C48 134(2) . . ?
C46 C47 C48 107(2) . . ?
C53 C48 C49 115(2) . . ?
C53 C48 C47 110(2) . . ?
C49 C48 C47 135(2) . . ?
C50 C49 C48 118(2) . . ?
C50 C49 H49 121.0 . . ?
C48 C49 H49 121.0 . . ?
C51 C50 C49 124(2) . . ?
C51 C50 C54 116(2) . . ?
C49 C50 C54 118.8(19) . . ?
C50 C51 C52 120(2) . . ?
C50 C51 H51 119.9 . . ?
C52 C51 H51 119.9 . . ?
C53 C52 C51 116(2) . . ?
C53 C52 H52 121.9 . . ?
C51 C52 H52 121.9 . . ?
C52 C53 C48 125(2) . . ?
C52 C53 N3 125(2) . . ?
C48 C53 N3 109(2) . . ?
O12 C54 O11 120.9(18) . . ?
O12 C54 C50 121.2(18) . . ?
O11 C54 C50 117.5(18) . . ?
O13 C56 O14 123.9(16) . . ?
O13 C56 C58 120.6(17) . . ?
O14 C56 C58 115.6(17) . . ?
C62 C57 C58 120.8(16) . . ?
C62 C57 H57 119.6 . . ?
C58 C57 H57 119.6 . . ?
C59 C58 C57 118.0(16) . . ?
C59 C58 C56 125.3(17) . . ?
C57 C58 C56 116.7(16) . . ?
C58 C59 C60 125.3(17) . . ?
C58 C59 H59 117.3 . . ?
C60 C59 H59 117.3 . . ?
C59 C60 C61 115.1(17) . . ?
C59 C60 H60 122.5 . . ?
C61 C60 H60 122.5 . . ?
C62 C61 N4 111.0(16) . . ?
C62 C61 C60 121.9(16) . . ?
N4 C61 C60 127.1(17) . . ?
C57 C62 C61 118.8(16) . . ?
C57 C62 C63 135.5(17) . . ?
C61 C62 C63 105.7(15) . . ?
C68 C63 C64 119.2(16) . . ?
C68 C63 C62 107.7(16) . . ?
C64 C63 C62 132.9(16) . . ?
C63 C64 C65 117.3(15) . . ?
C63 C64 H64 121.3 . . ?
C65 C64 H64 121.3 . . ?
C66 C65 C64 123.3(17) . . ?
C66 C65 C69 118.6(16) . . ?
C64 C65 C69 118.0(16) . . ?
C65 C66 C67 120.4(17) . . ?
C65 C66 H66 119.8 . . ?
C67 C66 H66 119.8 . . ?
C66 C67 C68 116.3(17) . . ?
C66 C67 H67 121.8 . . ?
C68 C67 H67 121.8 . . ?
C63 C68 N4 109.5(15) . . ?
C63 C68 C67 123.1(17) . . ?
N4 C68 C67 127.3(17) . . ?
O15 C69 O16 124.0(17) . . ?
O15 C69 C65 118.8(15) . . ?
O16 C69 C65 117.1(15) . . ?
C75 C70 C71 121(2) . . ?
C75 C70 N4 119(2) . . ?
C71 C70 N4 119(2) . . ?
C70 C71 C72 120(3) . . ?
C70 C71 H71 120.2 . . ?
C72 C71 H71 120.2 . . ?
C73 C72 C71 119(3) . . ?
C73 C72 H72 120.5 . . ?
C71 C72 H72 120.5 . . ?
C74 C73 C72 120(3) . . ?
C74 C73 H73 119.9 . . ?
C72 C73 H73 119.9 . . ?
C73 C74 C75 127(3) . . ?
C73 C74 H74 116.7 . . ?
C75 C74 H74 116.7 . . ?
C70 C75 C74 113(3) . . ?
C70 C75 H75 123.5 . . ?
C74 C75 H75 123.5 . . ?
O17 C76 O18 123.0(15) . . ?
O17 C76 C78 119.4(17) . . ?
O18 C76 C78 117.6(16) . . ?
C82 C77 C78 119.1(16) . . ?
C82 C77 H77 120.4 . . ?
C78 C77 H77 120.4 . . ?
C79 C78 C77 119.5(15) . . ?
C79 C78 C76 120.4(16) . . ?
C77 C78 C76 120.0(16) . . ?
C80 C79 C78 122.2(17) . . ?
C80 C79 H79 118.9 . . ?
C78 C79 H79 118.9 . . ?
C79 C80 C81 116.9(16) . . ?
C79 C80 H80 121.6 . . ?
C81 C80 H80 121.6 . . ?
N5 C81 C82 109.9(16) . . ?
N5 C81 C80 128.4(16) . . ?
C82 C81 C80 121.7(15) . . ?
C77 C82 C81 120.3(16) . . ?
C77 C82 C83 132.3(17) . . ?
C81 C82 C83 107.3(14) . . ?
C84 C83 C82 135.8(16) . . ?
C84 C83 C88 118.8(16) . . ?
C82 C83 C88 105.3(16) . . ?
C85 C84 C83 120.6(16) . . ?
C85 C84 H84 119.7 . . ?
C83 C84 H84 119.7 . . ?
C84 C85 C86 119.7(17) . . ?
C84 C85 C89 119.2(16) . . ?
C86 C85 C89 121.0(16) . . ?
C87 C86 C85 121.8(17) . . ?
C87 C86 H86 119.1 . . ?
C85 C86 H86 119.1 . . ?
C86 C87 C88 121.2(17) . . ?
C86 C87 H87 119.4 . . ?
C88 C87 H87 119.4 . . ?
N5 C88 C87 135.3(17) . . ?
N5 C88 C83 106.9(15) . . ?
C87 C88 C83 117.5(17) . . ?
O20 C89 O19 121.5(17) . . ?
O20 C89 C85 119.1(15) . . ?
O19 C89 C85 119.3(16) . . ?
C95 C90 C91 121(2) . . ?
C95 C90 N5 120(2) . . ?
C91 C90 N5 118(2) . . ?
C90 C91 C92 119(3) . . ?
C90 C91 H91 120.3 . . ?
C92 C91 H91 120.3 . . ?
C91 C92 C93 122(3) . . ?
C91 C92 H92 118.8 . . ?
C93 C92 H92 118.8 . . ?
C94 C93 C92 116(3) . . ?
C94 C93 H93 121.8 . . ?
C92 C93 H93 121.8 . . ?
C93 C94 C95 123(3) . . ?
C93 C94 H94 118.4 . . ?
C95 C94 H94 118.4 . . ?
C90 C95 C94 117(3) . . ?
C90 C95 H95A 121.6 . . ?
C94 C95 H95A 121.6 . . ?
O21 C96 O22 124.4(18) . . ?
O21 C96 C98 120.0(16) . . ?
O22 C96 C98 115.5(16) . . ?
C102 C97 C98 117.4(16) . . ?
C102 C97 H97 121.3 . . ?
C98 C97 H97 121.3 . . ?
C99 C98 C97 117.9(17) . . ?
C99 C98 C96 122.9(16) . . ?
C97 C98 C96 119.2(15) . . ?
C100 C99 C98 125.1(18) . . ?
C100 C99 H99 117.5 . . ?
C98 C99 H99 117.5 . . ?
C99 C100 C101 116.0(17) . . ?
C99 C100 H100 122.0 . . ?
C101 C100 H100 122.0 . . ?
N6 C101 C100 128.7(17) . . ?
N6 C101 C102 109.3(16) . . ?
C100 C101 C102 121.9(18) . . ?
C97 C102 C101 121.4(16) . . ?
C97 C102 C103 128.6(15) . . ?
C101 C102 C103 110.0(16) . . ?
C104 C103 C108 119.2(16) . . ?
C104 C103 C102 139.5(17) . . ?
C108 C103 C102 101.3(14) . . ?
C105 C104 C103 122.2(16) . . ?
C105 C104 H104 118.9 . . ?
C103 C104 H104 118.9 . . ?
C104 C105 C106 119.8(16) . . ?
C104 C105 C109 121.8(16) . . ?
C106 C105 C109 118.4(17) . . ?
C107 C106 C105 122.6(18) . . ?
C107 C106 H106 118.7 . . ?
C105 C106 H106 118.7 . . ?
C106 C107 C108 118.3(18) . . ?
C106 C107 H107 120.8 . . ?
C108 C107 H107 120.8 . . ?
C107 C108 N6 132.0(17) . . ?
C107 C108 C103 117.9(16) . . ?
N6 C108 C103 110.1(16) . . ?
O24 C109 O23 123.9(17) . . ?
O24 C109 C105 118.1(17) . . ?
O23 C109 C105 118.1(17) . . ?
C111 C110 C115 122(2) . . ?
C111 C110 N6 119(2) . . ?
C115 C110 N6 119(2) . . ?
C112 C111 C110 119(3) . . ?
C112 C111 H111 120.6 . . ?
C110 C111 H111 120.6 . . ?
C113 C112 C111 120(3) . . ?
C113 C112 H112 120.1 . . ?
C111 C112 H112 120.1 . . ?
C112 C113 C114 125(3) . . ?
C112 C113 H113 117.4 . . ?
C114 C113 H113 117.4 . . ?
C113 C114 C115 118(3) . . ?
C113 C114 H114 121.1 . . ?
C115 C114 H114 121.1 . . ?
C110 C115 C114 116(2) . . ?
C110 C115 H115 122.1 . . ?
C114 C115 H115 122.1 . . ?
O27 C116 N8 127(2) . . ?
O27 C116 N7 118(2) . . ?
N8 C116 N7 115(2) . . ?
C118 C117 N7 112(2) . . ?
C118 C117 H11A 109.2 . . ?
N7 C117 H11A 109.2 . . ?
C118 C117 H11B 109.2 . . ?
N7 C117 H11B 109.2 . . ?
H11A C117 H11B 107.9 . . ?
C117 C118 C119 110(2) . . ?
C117 C118 H11D 109.7 . . ?
C119 C118 H11D 109.7 . . ?
C117 C118 H11E 109.7 . . ?
C119 C118 H11E 109.7 . . ?
H11D C118 H11E 108.2 . . ?
C118 C119 N8 110(2) . . ?
C118 C119 H11F 109.8 . . ?
N8 C119 H11F 109.8 . . ?
C118 C119 H11G 109.8 . . ?
N8 C119 H11G 109.8 . . ?
H11F C119 H11G 108.2 . . ?
N7 C120 H12A 109.5 . . ?
N7 C120 H12B 109.5 . . ?
H12A C120 H12B 109.5 . . ?
N7 C120 H12C 109.5 . . ?
H12A C120 H12C 109.5 . . ?
H12B C120 H12C 109.5 . . ?
N8 C121 H12D 109.5 . . ?
N8 C121 H12E 109.5 . . ?
H12D C121 H12E 109.5 . . ?
N8 C121 H12F 109.5 . . ?
H12D C121 H12F 109.5 . . ?
H12E C121 H12F 109.5 . . ?

loop_
_geom_bond_atom_site_label_1
_geom_bond_atom_site_label_2
_geom_bond_distance
_geom_bond_site_symmetry_2
_geom_bond_publ_flag
Mo1 O9 2.103(11) . ?
Mo1 Mo2 2.105(2) . ?
Mo1 O13 2.109(9) . ?
Mo1 O5 2.113(9) . ?
Mo1 O1 2.115(10) . ?
Mo2 O2 2.100(11) . ?
Mo2 O14 2.116(9) . ?
Mo2 O6 2.119(9) . ?
Mo2 O10 2.123(10) . ?
Mo2 O25 2.449(13) . ?
Mo3 Mo4 2.102(2) . ?
Mo3 O3 2.106(10) . ?
Mo3 O17 2.107(9) . ?
Mo3 O23 2.109(9) 7_556 ?
Mo3 O11 2.123(9) 7_556 ?
Mo4 O4 2.105(10) . ?
Mo4 O12 2.114(10) 7_556 ?
Mo4 O24 2.125(9) 7_556 ?
Mo4 O18 2.126(9) . ?
Mo4 O26 2.474(13) . ?
Mo5 Mo6 2.1029(18) . ?
Mo5 O19 2.105(11) . ?
Mo5 O21 2.110(10) . ?
Mo5 O15 2.119(9) 7_556 ?
Mo5 O7 2.129(10) . ?
Mo6 O22 2.092(10) . ?
Mo6 O20 2.112(10) . ?
Mo6 O8 2.122(9) . ?
Mo6 O16 2.128(10) 7_556 ?
Mo6 O27 2.383(11) . ?
O1 C1 1.288(19) . ?
O2 C1 1.248(19) . ?
O3 C14 1.238(19) . ?
O4 C14 1.28(2) . ?
O5 C21 1.262(18) . ?
O6 C21 1.267(18) . ?
O7 C34 1.283(19) . ?
O8 C34 1.237(19) . ?
O9 C41 1.25(2) . ?
O10 C41 1.29(2) . ?
O11 C54 1.26(2) . ?
O12 C54 1.22(2) . ?
O13 C56 1.231(19) . ?
O14 C56 1.264(19) . ?
O15 C69 1.252(18) . ?
O16 C69 1.252(17) . ?
O17 C76 1.250(18) . ?
O18 C76 1.256(19) . ?
O19 C89 1.284(18) . ?
O20 C89 1.246(18) . ?
O21 C96 1.202(18) . ?
O22 C96 1.293(19) . ?
O23 C109 1.268(19) . ?
O24 C109 1.23(2) . ?
O27 C116 1.16(2) . ?
N1 C6 1.32(2) . ?
N1 C13 1.41(2) . ?
N1 C15 1.44(2) . ?
N2 C26 1.39(2) . ?
N2 C33 1.41(2) . ?
N2 C35 1.45(2) . ?
N3 C46 1.45(3) . ?
N3 C53 1.49(3) . ?
N3 C55 1.94(4) . ?
N4 C61 1.39(2) . ?
N4 C68 1.41(2) . ?
N4 C70 1.42(3) . ?
N5 C88 1.35(2) . ?
N5 C81 1.36(2) . ?
N5 C90 1.45(3) . ?
N6 C101 1.37(2) . ?
N6 C108 1.41(2) . ?
N6 C110 1.42(2) . ?
N7 C116 1.36(2) . ?
N7 C117 1.49(3) . ?
N7 C120 1.53(2) . ?
N8 C116 1.30(2) . ?
N8 C119 1.46(3) . ?
N8 C121 1.59(3) . ?
C1 C3 1.42(2) . ?
C2 C3 1.37(2) . ?
C2 C7 1.44(2) . ?
C2 H2 0.9500 . ?
C3 C4 1.43(2) . ?
C4 C5 1.38(2) . ?
C4 H4 0.9500 . ?
C5 C6 1.37(2) . ?
C5 H5 0.9500 . ?
C6 C7 1.43(2) . ?
C7 C8 1.42(2) . ?
C8 C9 1.34(2) . ?
C8 C13 1.44(2) . ?
C9 C10 1.34(2) . ?
C9 H9 0.9500 . ?
C10 C11 1.38(2) . ?
C10 C14 1.49(2) . ?
C11 C12 1.39(2) . ?
C11 H11 0.9500 . ?
C12 C13 1.35(2) . ?
C12 H12 0.9500 . ?
C15 C16 1.35(3) . ?
C15 C20 1.39(3) . ?
C16 C17 1.45(2) . ?
C16 H16A 0.9500 . ?
C17 C18 1.28(3) . ?
C17 H17 0.9500 . ?
C18 C19 1.39(3) . ?
C18 H18 0.9500 . ?
C19 C20 1.40(3) . ?
C19 H19 0.9500 . ?
C20 H20 0.9500 . ?
C21 C23 1.48(2) . ?
C22 C23 1.36(2) . ?
C22 C27 1.38(2) . ?
C22 H22 0.9500 . ?
C23 C24 1.36(2) . ?
C24 C25 1.35(2) . ?
C24 H24 0.9500 . ?
C25 C26 1.37(2) . ?
C25 H25 0.9500 . ?
C26 C27 1.38(2) . ?
C27 C28 1.51(2) . ?
C28 C29 1.36(2) . ?
C28 C33 1.39(2) . ?
C29 C30 1.35(2) . ?
C29 H29 0.9500 . ?
C30 C31 1.40(2) . ?
C30 C34 1.51(2) . ?
C31 C32 1.36(2) . ?
C31 H31 0.9500 . ?
C32 C33 1.37(2) . ?
C32 H32 0.9500 . ?
C35 C40 1.29(2) . ?
C35 C36 1.39(3) . ?
C36 C37 1.43(3) . ?
C36 H36 0.9500 . ?
C37 C38 1.37(3) . ?
C37 H37 0.9500 . ?
C38 C39 1.28(3) . ?
C38 H38 0.9500 . ?
C39 C40 1.38(2) . ?
C39 H39 0.9500 . ?
C40 H40 0.9500 . ?
C41 C43 1.47(3) . ?
C42 C47 1.37(3) . ?
C42 C43 1.42(3) . ?
C42 H42 0.9500 . ?
C43 C44 1.33(3) . ?
C44 C45 1.42(3) . ?
C44 H44 0.9500 . ?
C45 C46 1.40(3) . ?
C45 H45 0.9500 . ?
C46 C47 1.39(3) . ?
C47 C48 1.45(3) . ?
C48 C53 1.35(3) . ?
C48 C49 1.41(3) . ?
C49 C50 1.33(2) . ?
C49 H49 0.9500 . ?
C50 C51 1.28(3) . ?
C50 C54 1.54(3) . ?
C51 C52 1.37(3) . ?
C51 H51 0.9500 . ?
C52 C53 1.34(3) . ?
C52 H52 0.9500 . ?
C56 C58 1.51(2) . ?
C57 C62 1.38(2) . ?
C57 C58 1.40(2) . ?
C57 H57 0.9500 . ?
C58 C59 1.35(2) . ?
C59 C60 1.37(2) . ?
C59 H59 0.9500 . ?
C60 C61 1.43(2) . ?
C60 H60 0.9500 . ?
C61 C62 1.39(2) . ?
C62 C63 1.45(2) . ?
C63 C68 1.38(2) . ?
C63 C64 1.38(2) . ?
C64 C65 1.41(2) . ?
C64 H64 0.9500 . ?
C65 C66 1.35(2) . ?
C65 C69 1.51(2) . ?
C66 C67 1.39(2) . ?
C66 H66 0.9500 . ?
C67 C68 1.42(2) . ?
C67 H67 0.9500 . ?
C70 C75 1.31(3) . ?
C70 C71 1.39(3) . ?
C71 C72 1.41(3) . ?
C71 H71 0.9500 . ?
C72 C73 1.31(3) . ?
C72 H72 0.9500 . ?
C73 C74 1.24(3) . ?
C73 H73 0.9500 . ?
C74 C75 1.47(3) . ?
C74 H74 0.9500 . ?
C75 H75 0.9500 . ?
C76 C78 1.49(2) . ?
C77 C82 1.38(2) . ?
C77 C78 1.44(2) . ?
C77 H77 0.9500 . ?
C78 C79 1.39(2) . ?
C79 C80 1.39(2) . ?
C79 H79 0.9500 . ?
C80 C81 1.44(2) . ?
C80 H80 0.9500 . ?
C81 C82 1.38(2) . ?
C82 C83 1.42(2) . ?
C83 C84 1.40(2) . ?
C83 C88 1.48(2) . ?
C84 C85 1.38(2) . ?
C84 H84 0.9500 . ?
C85 C86 1.40(2) . ?
C85 C89 1.45(2) . ?
C86 C87 1.35(2) . ?
C86 H86 0.9500 . ?
C87 C88 1.40(2) . ?
C87 H87 0.9500 . ?
C90 C95 1.36(3) . ?
C90 C91 1.38(3) . ?
C91 C92 1.39(3) . ?
C91 H91 0.9500 . ?
C92 C93 1.40(3) . ?
C92 H92 0.9500 . ?
C93 C94 1.35(3) . ?
C93 H93 0.9500 . ?
C94 C95 1.46(3) . ?
C94 H94 0.9500 . ?
C95 H95A 0.9500 . ?
C96 C98 1.52(2) . ?
C97 C102 1.39(2) . ?
C97 C98 1.41(2) . ?
C97 H97 0.9500 . ?
C98 C99 1.40(2) . ?
C99 C100 1.35(2) . ?
C99 H99 0.9500 . ?
C100 C101 1.38(2) . ?
C100 H100 0.9500 . ?
C101 C102 1.39(2) . ?
C102 C103 1.50(2) . ?
C103 C104 1.35(2) . ?
C103 C108 1.47(2) . ?
C104 C105 1.33(2) . ?
C104 H104 0.9500 . ?
C105 C106 1.38(2) . ?
C105 C109 1.50(2) . ?
C106 C107 1.37(2) . ?
C106 H106 0.9500 . ?
C107 C108 1.40(2) . ?
C107 H107 0.9500 . ?
C110 C111 1.39(3) . ?
C110 C115 1.40(3) . ?
C111 C112 1.37(3) . ?
C111 H111 0.9500 . ?
C112 C113 1.27(3) . ?
C112 H112 0.9500 . ?
C113 C114 1.39(3) . ?
C113 H113 0.9500 . ?
C114 C115 1.41(3) . ?
C114 H114 0.9500 . ?
C115 H115 0.9500 . ?
C117 C118 1.38(3) . ?
C117 H11A 0.9900 . ?
C117 H11B 0.9900 . ?
C118 C119 1.43(3) . ?
C118 H11D 0.9900 . ?
C118 H11E 0.9900 . ?
C119 H11F 0.9900 . ?
C119 H11G 0.9900 . ?
C120 H12A 0.9800 . ?
C120 H12B 0.9800 . ?
C120 H12C 0.9800 . ?
C121 H12D 0.9800 . ?
C121 H12E 0.9800 . ?
C121 H12F 0.9800 . ?
